data_7107426
loop_
_publ_author_name
'Kwan-Bok Jung'
'Sung Kuk Kim'
'Vincent M. Lynch'
'Dong-Gyu Cho'
'Jonathan L. Sessler'

_publ_section_title
;
 A calix[2]phenol[2]pyrrole and a fused pyrrolidine-containing derivative
;
_journal_name_full Chem.Commun.
_journal_page_first 2495
_journal_paper_doi 10.1039/c2cc17888e
_journal_volume 48
_journal_year 2012
_chemical_formula_moiety
;
C32 H38 N2 O2, C32 H37 N2 O2 1-, F 1-, 2 C16 H36 N 1+,
H2 O, 3 C H2 Cl2
;
_chemical_formula_sum 'C99 H155 Cl6 F N6 O5'
_chemical_formula_weight 1740.99
_chemical_name_systematic
;
?
;
_space_group_IT_number 15
_symmetry_cell_setting monoclinic
_symmetry_space_group_name_Hall '-I 2ya'
_symmetry_space_group_name_H-M 'I 1 2/a 1'
_atom_sites_solution_hydrogens geom
_atom_sites_solution_primary direct
_atom_sites_solution_secondary difmap
_audit_creation_method SHELXL-97
_cell_angle_alpha 90.00
_cell_angle_beta 95.290(2)
_cell_angle_gamma 90.00
_cell_formula_units_Z 4
_cell_length_a 29.8044(8)
_cell_length_b 10.3800(5)
_cell_length_c 31.855(2)
_cell_measurement_reflns_used 18376
_cell_measurement_temperature 153(2)
_cell_measurement_theta_max 27.5
_cell_measurement_theta_min 1.7
_cell_volume 9813.0(8)
_computing_cell_refinement 'Collect software, Nonius B.V. 1998'
_computing_data_collection 'Collect software, Nonius B.V. 1998'
_computing_data_reduction
;
DENZO and Scalepack (Otwinoski and Minor, 1997)
;
_computing_molecular_graphics 'XP SHELXTL/PC, Siemens Analytical'
_computing_structure_refinement 'XL SHELXTL/PC, Siemens Analytical'
_computing_structure_solution
;
SIR97 - Altomare A., Burla M.C., Camalli M., Cascarano G.L., Giacovazzo C.,
Guagliardi A., Moliterni A.G.G., Polidori G.,Spagna R.
;
_diffrn_ambient_temperature 153(2)
_diffrn_measured_fraction_theta_full 0.968
_diffrn_measured_fraction_theta_max 0.968
_diffrn_measurement_device_type 'Nonius Kappa CCD'
_diffrn_measurement_method \w-scans
_diffrn_radiation_monochromator graphite
_diffrn_radiation_source 'fine-focus sealed tube'
_diffrn_radiation_type MoK\a
_diffrn_radiation_wavelength 0.71075
_diffrn_reflns_av_R_equivalents 0.0493
_diffrn_reflns_av_sigmaI/netI 0.0977
_diffrn_reflns_limit_h_max 38
_diffrn_reflns_limit_h_min -38
_diffrn_reflns_limit_k_max 13
_diffrn_reflns_limit_k_min -12
_diffrn_reflns_limit_l_max 41
_diffrn_reflns_limit_l_min -41
_diffrn_reflns_number 18633
_diffrn_reflns_theta_full 27.50
_diffrn_reflns_theta_max 27.50
_diffrn_reflns_theta_min 2.06
_exptl_absorpt_coefficient_mu 0.230
_exptl_absorpt_correction_T_max 1.00
_exptl_absorpt_correction_T_min 0.903
_exptl_absorpt_correction_type multi-scan
_exptl_absorpt_process_details
;
DENZO and Scalepack (Otwinoski and Minor, 1997)
;
_exptl_crystal_colour colorless
_exptl_crystal_density_diffrn 1.178
_exptl_crystal_density_method 'not measured'
_exptl_crystal_description plates
_exptl_crystal_F_000 3768
_exptl_crystal_size_max 0.38
_exptl_crystal_size_mid 0.24
_exptl_crystal_size_min 0.02
_refine_diff_density_max 0.995
_refine_diff_density_min -1.248
_refine_diff_density_rms 0.082
_refine_ls_extinction_method none
_refine_ls_goodness_of_fit_ref 1.366
_refine_ls_hydrogen_treatment constr
_refine_ls_matrix_type full
_refine_ls_number_parameters 562
_refine_ls_number_reflns 10914
_refine_ls_number_restraints 68
_refine_ls_restrained_S_all 1.382
_refine_ls_R_factor_all 0.1623
_refine_ls_R_factor_gt 0.0831
_refine_ls_shift/su_max 0.006
_refine_ls_shift/su_mean 0.000
_refine_ls_structure_factor_coef Fsqd
_refine_ls_weighting_details 'calc w=1/[\s^2^(Fo^2^)+(0.1000P)^2^+] where P=(Fo^2^+2Fc^2^)/3'
_refine_ls_weighting_scheme calc
_refine_ls_wR_factor_gt 0.2221
_refine_ls_wR_factor_ref 0.2553
_reflns_number_gt 5835
_reflns_number_total 10914
_reflns_threshold_expression >2sigma(I)
_cod_data_source_file c2cc17888e.txt
_cod_data_source_block (4)2-H
_cod_original_cell_volume 9813.1(8)
_cod_original_sg_symbol_H-M I2/a
_cod_database_code 7107426

loop_
_symmetry_equiv_pos_as_xyz
'x, y, z'
'-x+1/2, y, -z'
'x+1/2, y+1/2, z+1/2'
'-x+1, y+1/2, -z+1/2'
'-x, -y, -z'
'x-1/2, -y, z'
'-x+1/2, -y+1/2, -z+1/2'
'x, -y+1/2, z+1/2'

loop_
_atom_site_label
_atom_site_type_symbol
_atom_site_fract_x
_atom_site_fract_y
_atom_site_fract_z
_atom_site_U_iso_or_equiv
_atom_site_adp_type
_atom_site_occupancy
_atom_site_symmetry_multiplicity
_atom_site_calc_flag
_atom_site_refinement_flags
_atom_site_disorder_assembly
_atom_site_disorder_group
Cl1B Cl 0.56671(4) 0.34836(12) 0.77701(4) 0.0603(4) Uani 1 1 d . . .
Cl2B Cl 0.66145(4) 0.27972(12) 0.77862(4) 0.0584(4) Uani 1 1 d . . .
O1 O 0.50370(9) 0.3912(2) 0.51526(8) 0.0344(6) Uani 1 1 d . . .
H1O H 0.5068 0.4661 0.5059 0.052 Uiso 0.50 1 calc PR . .
O2 O 0.70813(9) 0.2361(3) 0.53071(8) 0.0417(7) Uani 1 1 d . . .
H2O H 0.7230 0.2998 0.5235 0.063 Uiso 1 1 calc R . .
N1 N 0.58334(9) 0.1061(3) 0.65021(9) 0.0254(6) Uani 1 1 d . . .
H1N H 0.5861 0.1445 0.6260 0.031 Uiso 1 1 calc R . .
N2 N 0.62854(9) 0.5438(3) 0.65199(9) 0.0256(6) Uani 1 1 d . . .
H2N H 0.6257 0.5134 0.6261 0.031 Uiso 1 1 calc R . .
C1 C 0.61760(11) 0.0414(3) 0.67369(10) 0.0228(7) Uani 1 1 d . . .
C2 C 0.59985(12) -0.0049(3) 0.70800(11) 0.0308(8) Uani 1 1 d . . .
H2 H 0.6154 -0.0540 0.7299 0.037 Uiso 1 1 calc R . .
C3 C 0.55383(12) 0.0323(3) 0.70586(11) 0.0314(8) Uani 1 1 d . . .
H3 H 0.5332 0.0119 0.7259 0.038 Uiso 1 1 calc R . .
C4 C 0.54449(11) 0.1022(3) 0.66997(11) 0.0249(8) Uani 1 1 d . . .
C5 C 0.50046(11) 0.1548(3) 0.64933(11) 0.0267(8) Uani 1 1 d . . .
C6 C 0.50933(10) 0.2770(3) 0.62368(11) 0.0243(8) Uani 1 1 d . . .
C7 C 0.52525(10) 0.3878(3) 0.64512(11) 0.0236(7) Uani 1 1 d . . .
H7 H 0.5312 0.3856 0.6749 0.028 Uiso 1 1 calc R . .
C8 C 0.53260(10) 0.5017(3) 0.62347(11) 0.0217(7) Uani 1 1 d . . .
C9 C 0.52508(10) 0.5027(3) 0.57987(11) 0.0254(8) Uani 1 1 d . . .
H9 H 0.5298 0.5801 0.5650 0.030 Uiso 1 1 calc R . .
C10 C 0.51065(11) 0.3925(3) 0.55727(11) 0.0268(8) Uani 1 1 d . . .
C11 C 0.50239(11) 0.2800(3) 0.58008(11) 0.0256(8) Uani 1 1 d . . .
H11 H 0.4919 0.2048 0.5653 0.031 Uiso 1 1 calc R . .
C12 C 0.54853(11) 0.6230(3) 0.64870(11) 0.0246(8) Uani 1 1 d . . .
C13 C 0.59439(11) 0.6003(3) 0.67169(11) 0.0221(7) Uani 1 1 d . . .
C14 C 0.61247(11) 0.6336(3) 0.71098(11) 0.0289(8) Uani 1 1 d . . .
H14 H 0.5970 0.6743 0.7321 0.035 Uiso 1 1 calc R . .
C15 C 0.65863(12) 0.5967(3) 0.71480(11) 0.0305(8) Uani 1 1 d . . .
H15 H 0.6794 0.6091 0.7389 0.037 Uiso 1 1 calc R . .
C16 C 0.66773(10) 0.5412(3) 0.67831(11) 0.0248(8) Uani 1 1 d . . .
C17 C 0.71137(11) 0.4912(3) 0.66292(12) 0.0287(8) Uani 1 1 d . . .
C18 C 0.70227(10) 0.3677(3) 0.63685(11) 0.0268(8) Uani 1 1 d . . .
C19 C 0.68586(11) 0.2585(3) 0.65620(11) 0.0259(8) Uani 1 1 d . . .
H19 H 0.6800 0.2630 0.6850 0.031 Uiso 1 1 calc R . .
C20 C 0.67779(10) 0.1421(3) 0.63402(11) 0.0254(8) Uani 1 1 d . . .
C21 C 0.68497(11) 0.1392(3) 0.59191(11) 0.0283(8) Uani 1 1 d . . .
H21 H 0.6788 0.0625 0.5762 0.034 Uiso 1 1 calc R . .
C22 C 0.70103(11) 0.2469(4) 0.57213(11) 0.0294(8) Uani 1 1 d . . .
C23 C 0.70994(11) 0.3605(3) 0.59421(12) 0.0289(8) Uani 1 1 d . . .
H23 H 0.7212 0.4332 0.5805 0.035 Uiso 1 1 calc R . .
C24 C 0.66383(11) 0.0229(3) 0.65772(11) 0.0267(8) Uani 1 1 d . . .
C25 C 0.47731(12) 0.0475(3) 0.62150(12) 0.0353(9) Uani 1 1 d . . .
H25A H 0.4971 0.0211 0.6002 0.053 Uiso 1 1 calc R . .
H25B H 0.4489 0.0801 0.6075 0.053 Uiso 1 1 calc R . .
H25C H 0.4712 -0.0267 0.6391 0.053 Uiso 1 1 calc R . .
C26 C 0.46897(13) 0.1875(4) 0.68368(13) 0.0406(10) Uani 1 1 d . . .
H26A H 0.4653 0.1112 0.7012 0.061 Uiso 1 1 calc R . .
H26B H 0.4395 0.2143 0.6703 0.061 Uiso 1 1 calc R . .
H26C H 0.4821 0.2576 0.7014 0.061 Uiso 1 1 calc R . .
C27 C 0.51451(12) 0.6534(4) 0.68107(12) 0.0343(9) Uani 1 1 d . . .
H27A H 0.5135 0.5813 0.7008 0.051 Uiso 1 1 calc R . .
H27B H 0.4845 0.6665 0.6663 0.051 Uiso 1 1 calc R . .
H27C H 0.5239 0.7318 0.6966 0.051 Uiso 1 1 calc R . .
C28 C 0.55116(12) 0.7423(3) 0.62029(12) 0.0326(9) Uani 1 1 d . . .
H28A H 0.5600 0.8175 0.6377 0.049 Uiso 1 1 calc R . .
H28B H 0.5216 0.7577 0.6049 0.049 Uiso 1 1 calc R . .
H28C H 0.5736 0.7274 0.6001 0.049 Uiso 1 1 calc R . .
C29 C 0.73163(12) 0.6001(4) 0.63734(13) 0.0381(9) Uani 1 1 d . . .
H29A H 0.7104 0.6226 0.6131 0.057 Uiso 1 1 calc R . .
H29B H 0.7600 0.5706 0.6273 0.057 Uiso 1 1 calc R . .
H29C H 0.7373 0.6759 0.6554 0.057 Uiso 1 1 calc R . .
C30 C 0.74499(12) 0.4609(4) 0.70112(13) 0.0382(10) Uani 1 1 d . . .
H30A H 0.7504 0.5388 0.7182 0.057 Uiso 1 1 calc R . .
H30B H 0.7734 0.4311 0.6913 0.057 Uiso 1 1 calc R . .
H30C H 0.7326 0.3933 0.7182 0.057 Uiso 1 1 calc R . .
C31 C 0.69856(12) -0.0031(4) 0.69555(12) 0.0362(9) Uani 1 1 d . . .
H31A H 0.7285 -0.0138 0.6856 0.054 Uiso 1 1 calc R . .
H31B H 0.6903 -0.0819 0.7100 0.054 Uiso 1 1 calc R . .
H31C H 0.6990 0.0697 0.7152 0.054 Uiso 1 1 calc R . .
C32 C 0.66160(12) -0.0982(3) 0.62982(13) 0.0350(9) Uani 1 1 d . . .
H32A H 0.6395 -0.0850 0.6054 0.052 Uiso 1 1 calc R . .
H32B H 0.6525 -0.1723 0.6462 0.052 Uiso 1 1 calc R . .
H32C H 0.6913 -0.1147 0.6201 0.052 Uiso 1 1 calc R . .
C1B C 0.61109(13) 0.3130(4) 0.74676(12) 0.0381(9) Uani 1 1 d . . .
H1BA H 0.6161 0.3870 0.7281 0.046 Uiso 1 1 calc R . .
H1BB H 0.6029 0.2375 0.7287 0.046 Uiso 1 1 calc R . .
F1 F 0.7500 0.4137(3) 0.5000 0.0520(9) Uani 1 2 d S . .
O1W O 0.7250(3) 0.6056(8) 0.4539(3) 0.090(2) Uani 0.50 1 d P . .
N1AA N 0.62052(9) 0.3241(3) 0.43305(10) 0.0357(8) Uani 1 1 d . . .
C1A C 0.60150(13) 0.3836(4) 0.39162(14) 0.0469(11) Uani 1 1 d . . .
H1AA H 0.5928 0.3130 0.3716 0.056 Uiso 1 1 calc R . .
H1AB H 0.5737 0.4311 0.3966 0.056 Uiso 1 1 calc R . .
C2A C 0.63217(14) 0.4736(5) 0.37113(15) 0.0522(12) Uani 1 1 d . . .
H2AA H 0.6591 0.4258 0.3639 0.063 Uiso 1 1 calc R . .
H2AB H 0.6423 0.5426 0.3913 0.063 Uiso 1 1 calc R . .
C3A C 0.60907(15) 0.5327(4) 0.33196(15) 0.0531(12) Uani 1 1 d . . .
H3AA H 0.5804 0.5721 0.3388 0.064 Uiso 1 1 calc R . .
H3AB H 0.6018 0.4642 0.3108 0.064 Uiso 1 1 calc R . .
C4A C 0.63753(15) 0.6343(4) 0.31311(15) 0.0542(12) Uani 1 1 d . . .
H4A1 H 0.6477 0.6973 0.3348 0.081 Uiso 1 1 calc R . .
H4A2 H 0.6196 0.6780 0.2900 0.081 Uiso 1 1 calc R . .
H4A3 H 0.6637 0.5934 0.3022 0.081 Uiso 1 1 calc R . .
C5A C 0.66089(11) 0.2412(4) 0.42588(13) 0.0351(9) Uani 1 1 d . . .
H5AA H 0.6833 0.2954 0.4130 0.042 Uiso 1 1 calc R . .
H5AB H 0.6749 0.2119 0.4536 0.042 Uiso 1 1 calc R . .
C6A C 0.65124(13) 0.1244(4) 0.39833(14) 0.0437(10) Uani 1 1 d . . .
H6AA H 0.6328 0.1503 0.3723 0.052 Uiso 1 1 calc R . .
H6AB H 0.6337 0.0613 0.4134 0.052 Uiso 1 1 calc R . .
C7A C 0.69443(15) 0.0614(5) 0.38672(17) 0.0605(13) Uani 1 1 d . . .
H7AA H 0.7102 0.1210 0.3688 0.073 Uiso 1 1 calc R . .
H7AB H 0.7145 0.0452 0.4127 0.073 Uiso 1 1 calc R . .
C8A C 0.6855(2) -0.0641(6) 0.3635(2) 0.096(2) Uani 1 1 d . . .
H8A1 H 0.6695 -0.1230 0.3810 0.145 Uiso 1 1 calc R . .
H8A2 H 0.7141 -0.1030 0.3575 0.145 Uiso 1 1 calc R . .
H8A3 H 0.6669 -0.0478 0.3370 0.145 Uiso 1 1 calc R . .
C9A C 0.58250(12) 0.2445(4) 0.44900(13) 0.0394(10) Uani 1 1 d . . .
H9AA H 0.5571 0.3030 0.4534 0.047 Uiso 1 1 calc R . .
H9AB H 0.5718 0.1822 0.4268 0.047 Uiso 1 1 calc R . .
C10A C 0.59477(13) 0.1713(4) 0.48931(13) 0.0419(10) Uani 1 1 d . . .
H10A H 0.5983 0.2321 0.5133 0.050 Uiso 1 1 calc R . .
H10B H 0.6238 0.1262 0.4876 0.050 Uiso 1 1 calc R . .
C11A C 0.55819(13) 0.0740(4) 0.49631(13) 0.0461(11) Uani 1 1 d . . .
H11B H 0.5529 0.0189 0.4710 0.055 Uiso 1 1 calc R . .
H11C H 0.5298 0.1205 0.5000 0.055 Uiso 1 1 calc R . .
C12A C 0.57013(15) -0.0108(5) 0.53457(15) 0.0560(12) Uani 1 1 d . . .
H12A H 0.5983 -0.0569 0.5312 0.084 Uiso 1 1 calc R . .
H12B H 0.5459 -0.0731 0.5373 0.084 Uiso 1 1 calc R . .
H12C H 0.5740 0.0429 0.5600 0.084 Uiso 1 1 calc R . .
C13A C 0.63605(13) 0.4265(4) 0.46474(13) 0.0404(10) Uani 1 1 d D A .
H13A H 0.6473 0.3840 0.4915 0.048 Uiso 1 1 calc R . .
H13B H 0.6616 0.4737 0.4542 0.048 Uiso 1 1 calc R . .
C14A C 0.60022(16) 0.5223(4) 0.47373(16) 0.0596(13) Uani 1 1 d DU . .
H14C H 0.5915 0.5718 0.4488 0.071 Uiso 0.22 1 d PR A .
H14D H 0.5742 0.4771 0.4817 0.071 Uiso 0.22 1 d PR . .
H14A H 0.5800 0.4809 0.4913 0.071 Uiso 0.78 1 d PR . .
H14B H 0.5833 0.5431 0.4475 0.071 Uiso 0.78 1 d PR . .
C15A C 0.6152(2) 0.6431(6) 0.4939(2) 0.069(2) Uani 0.78 1 d PDU A 1
H15A H 0.5888 0.6975 0.4985 0.083 Uiso 0.78 1 calc PR A 1
H15B H 0.6344 0.6909 0.4755 0.083 Uiso 0.78 1 calc PR A 1
C16A C 0.6411(2) 0.6144(6) 0.53513(19) 0.0634(17) Uani 0.78 1 d PDU A 1
H16A H 0.6241 0.5536 0.5511 0.095 Uiso 0.78 1 calc PR A 1
H16B H 0.6461 0.6944 0.5513 0.095 Uiso 0.78 1 calc PR A 1
H16C H 0.6703 0.5765 0.5301 0.095 Uiso 0.78 1 calc PR A 1
C15B C 0.6187(6) 0.6136(19) 0.5096(7) 0.076(5) Uiso 0.22 1 d PDU A 2
H15C H 0.5964 0.6828 0.5127 0.092 Uiso 0.22 1 calc PR A 2
H15D H 0.6221 0.5645 0.5364 0.092 Uiso 0.22 1 calc PR A 2
C16B C 0.6634(6) 0.675(2) 0.5028(8) 0.085(6) Uiso 0.22 1 d PDU A 2
H16D H 0.6810 0.6152 0.4869 0.128 Uiso 0.22 1 calc PR A 2
H16E H 0.6799 0.6936 0.5301 0.128 Uiso 0.22 1 calc PR A 2
H16F H 0.6582 0.7548 0.4868 0.128 Uiso 0.22 1 calc PR A 2
Cl1A Cl 0.80006(9) -0.1013(2) 0.50534(10) 0.1661(11) Uani 1 1 d U B -1
C1AA C 0.7475(16) -0.0215(12) 0.5055(12) 0.100(6) Uani 0.50 1 d PU B -1

loop_
_atom_site_aniso_label
_atom_site_aniso_U_11
_atom_site_aniso_U_22
_atom_site_aniso_U_33
_atom_site_aniso_U_23
_atom_site_aniso_U_13
_atom_site_aniso_U_12
Cl1B 0.0584(7) 0.0634(8) 0.0642(8) -0.0006(6) 0.0330(6) 0.0063(6)
Cl2B 0.0566(7) 0.0721(8) 0.0460(7) 0.0083(6) 0.0016(5) 0.0136(6)
O1 0.0538(16) 0.0262(14) 0.0223(14) -0.0002(10) -0.0023(12) 0.0005(13)
O2 0.0497(17) 0.0496(18) 0.0261(15) -0.0021(12) 0.0058(12) -0.0103(14)
N1 0.0302(15) 0.0242(16) 0.0226(16) 0.0037(12) 0.0065(12) 0.0010(12)
N2 0.0261(14) 0.0273(16) 0.0235(16) -0.0042(13) 0.0031(12) 0.0014(12)
C1 0.0305(17) 0.0131(16) 0.0238(18) 0.0002(14) -0.0023(14) 0.0023(14)
C2 0.038(2) 0.029(2) 0.026(2) 0.0070(16) 0.0031(16) 0.0021(16)
C3 0.039(2) 0.028(2) 0.027(2) 0.0029(16) 0.0046(16) -0.0029(16)
C4 0.0296(18) 0.0184(18) 0.028(2) 0.0001(15) 0.0064(15) -0.0006(15)
C5 0.0279(17) 0.0212(18) 0.031(2) 0.0014(15) 0.0045(15) -0.0011(15)
C6 0.0208(16) 0.0212(18) 0.031(2) 0.0014(15) 0.0035(14) 0.0005(14)
C7 0.0219(16) 0.0232(19) 0.0254(19) -0.0005(15) 0.0013(14) -0.0005(14)
C8 0.0182(15) 0.0210(18) 0.0257(19) 0.0001(14) 0.0017(13) 0.0034(14)
C9 0.0265(17) 0.0224(18) 0.0271(19) 0.0032(15) 0.0015(14) 0.0005(15)
C10 0.0306(18) 0.0254(19) 0.0238(19) -0.0005(15) -0.0006(14) 0.0038(15)
C11 0.0297(17) 0.0181(18) 0.029(2) -0.0028(15) 0.0013(15) 0.0001(15)
C12 0.0248(16) 0.0184(18) 0.030(2) -0.0013(14) -0.0001(14) 0.0014(14)
C13 0.0259(16) 0.0151(17) 0.0256(19) -0.0012(14) 0.0033(14) -0.0003(14)
C14 0.0338(18) 0.0239(19) 0.029(2) -0.0074(15) 0.0019(15) -0.0003(16)
C15 0.0310(18) 0.031(2) 0.028(2) -0.0044(16) -0.0039(15) -0.0001(16)
C16 0.0235(17) 0.0214(18) 0.029(2) 0.0001(15) -0.0024(14) -0.0013(14)
C17 0.0229(16) 0.0231(19) 0.040(2) 0.0010(16) 0.0030(15) -0.0025(15)
C18 0.0207(16) 0.0237(19) 0.036(2) 0.0013(16) 0.0024(15) 0.0037(14)
C19 0.0270(17) 0.0251(19) 0.0258(19) -0.0029(15) 0.0034(14) 0.0037(15)
C20 0.0209(16) 0.0245(19) 0.031(2) 0.0028(15) 0.0016(14) 0.0041(14)
C21 0.0269(17) 0.027(2) 0.031(2) -0.0053(16) 0.0017(15) 0.0040(15)
C22 0.0254(17) 0.035(2) 0.028(2) -0.0029(16) 0.0029(15) 0.0049(16)
C23 0.0227(16) 0.029(2) 0.036(2) 0.0072(17) 0.0046(15) 0.0031(15)
C24 0.0270(17) 0.0220(19) 0.031(2) 0.0007(15) -0.0011(15) 0.0026(15)
C25 0.0324(19) 0.026(2) 0.046(2) 0.0012(18) -0.0022(17) -0.0083(16)
C26 0.038(2) 0.033(2) 0.054(3) 0.0062(19) 0.0220(19) 0.0024(18)
C27 0.0293(18) 0.033(2) 0.040(2) -0.0123(17) 0.0031(16) 0.0029(17)
C28 0.038(2) 0.0207(19) 0.037(2) -0.0009(16) -0.0060(16) 0.0029(16)
C29 0.033(2) 0.029(2) 0.053(3) 0.0009(18) 0.0078(18) -0.0016(17)
C30 0.0266(18) 0.031(2) 0.056(3) 0.0001(19) -0.0044(17) 0.0041(16)
C31 0.036(2) 0.030(2) 0.041(2) 0.0061(17) -0.0050(17) 0.0019(17)
C32 0.037(2) 0.024(2) 0.044(2) -0.0004(17) 0.0055(17) 0.0021(16)
C1B 0.044(2) 0.035(2) 0.036(2) -0.0032(18) 0.0104(18) 0.0025(18)
F1 0.062(2) 0.048(2) 0.049(2) 0.000 0.0257(17) 0.000
O1W 0.083(5) 0.093(6) 0.099(7) -0.006(5) 0.026(5) -0.004(4)
N1AA 0.0261(15) 0.0410(19) 0.040(2) 0.0013(15) 0.0017(14) -0.0022(14)
C1A 0.032(2) 0.059(3) 0.049(3) 0.007(2) 0.0008(19) 0.003(2)
C2A 0.040(2) 0.069(3) 0.047(3) 0.015(2) 0.005(2) 0.001(2)
C3A 0.052(3) 0.045(3) 0.062(3) 0.010(2) 0.004(2) 0.014(2)
C4A 0.059(3) 0.058(3) 0.046(3) 0.007(2) 0.008(2) 0.013(2)
C5A 0.0226(17) 0.042(2) 0.041(2) -0.0006(18) 0.0039(16) -0.0006(16)
C6A 0.035(2) 0.052(3) 0.044(3) -0.004(2) 0.0026(18) -0.0046(19)
C7A 0.048(3) 0.055(3) 0.081(4) -0.018(3) 0.016(2) 0.005(2)
C8A 0.094(4) 0.072(4) 0.129(6) -0.038(4) 0.043(4) -0.008(3)
C9A 0.0276(19) 0.043(2) 0.048(3) -0.004(2) 0.0070(17) -0.0037(17)
C10A 0.034(2) 0.048(3) 0.043(3) -0.002(2) 0.0058(18) -0.0074(19)
C11A 0.040(2) 0.057(3) 0.041(3) -0.002(2) 0.0054(19) -0.010(2)
C12A 0.050(3) 0.070(3) 0.047(3) 0.004(2) 0.002(2) -0.011(2)
C13A 0.038(2) 0.042(2) 0.044(2) -0.0050(19) 0.0115(18) -0.0076(19)
C14A 0.071(3) 0.040(3) 0.070(3) 0.000(2) 0.020(3) 0.001(2)
C15A 0.074(4) 0.071(4) 0.064(4) -0.002(3) 0.015(3) -0.001(3)
C16A 0.062(3) 0.060(4) 0.070(4) 0.000(3) 0.015(3) 0.006(3)
Cl1A 0.159(2) 0.1239(18) 0.221(3) 0.0256(18) 0.052(2) 0.0498(16)
C1AA 0.076(8) 0.123(7) 0.100(12) 0.008(8) -0.003(9) -0.008(9)

loop_
_atom_type_symbol
_atom_type_description
_atom_type_scat_dispersion_real
_atom_type_scat_dispersion_imag
_atom_type_scat_source
C C 0.0033 0.0016 'International Tables Vol C Tables 4.2.6.8 and 6.1.1.4'
H H 0.0000 0.0000 'International Tables Vol C Tables 4.2.6.8 and 6.1.1.4'
N N 0.0061 0.0033 'International Tables Vol C Tables 4.2.6.8 and 6.1.1.4'
O O 0.0106 0.0060 'International Tables Vol C Tables 4.2.6.8 and 6.1.1.4'
F F 0.0171 0.0103 'International Tables Vol C Tables 4.2.6.8 and 6.1.1.4'
Cl Cl 0.1484 0.1585 'International Tables Vol C Tables 4.2.6.8 and 6.1.1.4'

loop_
_geom_angle_atom_site_label_1
_geom_angle_atom_site_label_2
_geom_angle_atom_site_label_3
_geom_angle
C10 O1 H1O 109.5
C22 O2 H2O 109.5
C4 N1 C1 110.5(3)
C4 N1 H1N 124.7
C1 N1 H1N 124.7
C16 N2 C13 110.7(3)
C16 N2 H2N 124.7
C13 N2 H2N 124.7
C2 C1 N1 106.7(3)
C2 C1 C24 131.4(3)
N1 C1 C24 121.7(3)
C1 C2 C3 108.3(3)
C1 C2 H2 125.8
C3 C2 H2 125.8
C4 C3 C2 107.9(3)
C4 C3 H3 126.1
C2 C3 H3 126.1
C3 C4 N1 106.6(3)
C3 C4 C5 131.2(3)
N1 C4 C5 121.7(3)
C4 C5 C26 109.3(3)
C4 C5 C6 110.0(3)
C26 C5 C6 109.8(3)
C4 C5 C25 108.2(3)
C26 C5 C25 107.2(3)
C6 C5 C25 112.2(3)
C11 C6 C7 118.9(3)
C11 C6 C5 122.1(3)
C7 C6 C5 118.9(3)
C8 C7 C6 121.1(3)
C8 C7 H7 119.4
C6 C7 H7 119.4
C9 C8 C7 118.9(3)
C9 C8 C12 121.9(3)
C7 C8 C12 119.2(3)
C8 C9 C10 121.5(3)
C8 C9 H9 119.2
C10 C9 H9 119.2
O1 C10 C9 122.4(3)
O1 C10 C11 119.4(3)
C9 C10 C11 118.2(3)
C6 C11 C10 121.2(3)
C6 C11 H11 119.4
C10 C11 H11 119.4
C13 C12 C28 108.5(3)
C13 C12 C27 109.2(3)
C28 C12 C27 107.5(3)
C13 C12 C8 110.3(3)
C28 C12 C8 112.3(3)
C27 C12 C8 109.0(3)
C14 C13 N2 106.3(3)
C14 C13 C12 132.1(3)
N2 C13 C12 121.4(3)
C13 C14 C15 107.9(3)
C13 C14 H14 126.0
C15 C14 H14 126.0
C16 C15 C14 108.1(3)
C16 C15 H15 125.9
C14 C15 H15 125.9
C15 C16 N2 106.9(3)
C15 C16 C17 132.0(3)
N2 C16 C17 120.9(3)
C16 C17 C30 109.2(3)
C16 C17 C18 110.2(3)
C30 C17 C18 109.1(3)
C16 C17 C29 107.9(3)
C30 C17 C29 108.0(3)
C18 C17 C29 112.5(3)
C19 C18 C23 118.6(3)
C19 C18 C17 119.3(3)
C23 C18 C17 122.1(3)
C18 C19 C20 121.6(3)
C18 C19 H19 119.2
C20 C19 H19 119.2
C21 C20 C19 118.2(3)
C21 C20 C24 122.5(3)
C19 C20 C24 119.2(3)
C20 C21 C22 121.0(3)
C20 C21 H21 119.5
C22 C21 H21 119.5
O2 C22 C23 121.5(3)
O2 C22 C21 117.7(3)
C23 C22 C21 120.8(3)
C22 C23 C18 119.8(3)
C22 C23 H23 120.1
C18 C23 H23 120.1
C1 C24 C20 111.0(3)
C1 C24 C32 107.7(3)
C20 C24 C32 112.1(3)
C1 C24 C31 108.9(3)
C20 C24 C31 109.6(3)
C32 C24 C31 107.4(3)
C5 C25 H25A 109.5
C5 C25 H25B 109.5
H25A C25 H25B 109.5
C5 C25 H25C 109.5
H25A C25 H25C 109.5
H25B C25 H25C 109.5
C5 C26 H26A 109.5
C5 C26 H26B 109.5
H26A C26 H26B 109.5
C5 C26 H26C 109.5
H26A C26 H26C 109.5
H26B C26 H26C 109.5
C12 C27 H27A 109.5
C12 C27 H27B 109.5
H27A C27 H27B 109.5
C12 C27 H27C 109.5
H27A C27 H27C 109.5
H27B C27 H27C 109.5
C12 C28 H28A 109.5
C12 C28 H28B 109.5
H28A C28 H28B 109.5
C12 C28 H28C 109.5
H28A C28 H28C 109.5
H28B C28 H28C 109.5
C17 C29 H29A 109.5
C17 C29 H29B 109.5
H29A C29 H29B 109.5
C17 C29 H29C 109.5
H29A C29 H29C 109.5
H29B C29 H29C 109.5
C17 C30 H30A 109.5
C17 C30 H30B 109.5
H30A C30 H30B 109.5
C17 C30 H30C 109.5
H30A C30 H30C 109.5
H30B C30 H30C 109.5
C24 C31 H31A 109.5
C24 C31 H31B 109.5
H31A C31 H31B 109.5
C24 C31 H31C 109.5
H31A C31 H31C 109.5
H31B C31 H31C 109.5
C24 C32 H32A 109.5
C24 C32 H32B 109.5
H32A C32 H32B 109.5
C24 C32 H32C 109.5
H32A C32 H32C 109.5
H32B C32 H32C 109.5
Cl1B C1B Cl2B 111.8(2)
Cl1B C1B H1BA 109.3
Cl2B C1B H1BA 109.3
Cl1B C1B H1BB 109.3
Cl2B C1B H1BB 109.3
H1BA C1B H1BB 107.9
C13A N1AA C5A 107.6(3)
C13A N1AA C1A 111.2(3)
C5A N1AA C1A 109.8(3)
C13A N1AA C9A 110.5(3)
C5A N1AA C9A 111.5(3)
C1A N1AA C9A 106.3(3)
C2A C1A N1AA 116.0(3)
C2A C1A H1AA 108.3
N1AA C1A H1AA 108.3
C2A C1A H1AB 108.3
N1AA C1A H1AB 108.3
H1AA C1A H1AB 107.4
C1A C2A C3A 111.5(4)
C1A C2A H2AA 109.3
C3A C2A H2AA 109.3
C1A C2A H2AB 109.3
C3A C2A H2AB 109.3
H2AA C2A H2AB 108.0
C2A C3A C4A 112.6(4)
C2A C3A H3AA 109.1
C4A C3A H3AA 109.1
C2A C3A H3AB 109.1
C4A C3A H3AB 109.1
H3AA C3A H3AB 107.8
C3A C4A H4A1 109.5
C3A C4A H4A2 109.5
H4A1 C4A H4A2 109.5
C3A C4A H4A3 109.5
H4A1 C4A H4A3 109.5
H4A2 C4A H4A3 109.5
C6A C5A N1AA 115.7(3)
C6A C5A H5AA 108.4
N1AA C5A H5AA 108.4
C6A C5A H5AB 108.4
N1AA C5A H5AB 108.4
H5AA C5A H5AB 107.4
C5A C6A C7A 111.5(3)
C5A C6A H6AA 109.3
C7A C6A H6AA 109.3
C5A C6A H6AB 109.3
C7A C6A H6AB 109.3
H6AA C6A H6AB 108.0
C8A C7A C6A 112.0(4)
C8A C7A H7AA 109.2
C6A C7A H7AA 109.2
C8A C7A H7AB 109.2
C6A C7A H7AB 109.2
H7AA C7A H7AB 107.9
C7A C8A H8A1 109.5
C7A C8A H8A2 109.5
H8A1 C8A H8A2 109.5
C7A C8A H8A3 109.5
H8A1 C8A H8A3 109.5
H8A2 C8A H8A3 109.5
C10A C9A N1AA 115.3(3)
C10A C9A H9AA 108.5
N1AA C9A H9AA 108.5
C10A C9A H9AB 108.5
N1AA C9A H9AB 108.5
H9AA C9A H9AB 107.5
C9A C10A C11A 109.9(3)
C9A C10A H10A 109.7
C11A C10A H10A 109.7
C9A C10A H10B 109.7
C11A C10A H10B 109.7
H10A C10A H10B 108.2
C10A C11A C12A 112.7(3)
C10A C11A H11B 109.1
C12A C11A H11B 109.1
C10A C11A H11C 109.1
C12A C11A H11C 109.1
H11B C11A H11C 107.8
C11A C12A H12A 109.5
C11A C12A H12B 109.5
H12A C12A H12B 109.5
C11A C12A H12C 109.5
H12A C12A H12C 109.5
H12B C12A H12C 109.5
C14A C13A N1AA 114.4(3)
C14A C13A H13A 108.7
N1AA C13A H13A 108.7
C14A C13A H13B 108.7
N1AA C13A H13B 108.7
H13A C13A H13B 107.6
C15A C14A C13A 117.3(4)
C13A C14A C15B 109.6(8)
C13A C14A H14C 109.8
C15B C14A H14C 109.5
C13A C14A H14D 109.4
C15B C14A H14D 110.2
H14C C14A H14D 108.4
C15A C14A H14A 108.1
C13A C14A H14A 108.0
C15A C14A H14B 107.7
C13A C14A H14B 107.9
H14A C14A H14B 107.5
C14A C15A C16A 109.2(5)
C14A C15A H15A 109.8
C16A C15A H15A 109.8
C14A C15A H15B 109.8
C16A C15A H15B 109.8
H15A C15A H15B 108.3
C16B C15B C14A 114.1(9)
C16B C15B H15C 108.7
C14A C15B H15C 108.7
C16B C15B H15D 108.7
C14A C15B H15D 108.7
H15C C15B H15D 107.6
C15B C16B H16D 109.5
C15B C16B H16E 109.5
H16D C16B H16E 109.5
C15B C16B H16F 109.5
H16D C16B H16F 109.5
H16E C16B H16F 109.5

loop_
_geom_bond_atom_site_label_1
_geom_bond_atom_site_label_2
_geom_bond_distance
Cl1B C1B 1.746(4)
Cl2B C1B 1.767(4)
O1 C10 1.335(4)
O1 H1O 0.8400
O2 C22 1.360(4)
O2 H2O 0.8400
N1 C4 1.369(4)
N1 C1 1.383(4)
N1 H1N 0.8800
N2 C16 1.374(4)
N2 C13 1.375(4)
N2 H2N 0.8800
C1 C2 1.346(5)
C1 C24 1.524(5)
C2 C3 1.420(5)
C2 H2 0.9500
C3 C4 1.361(5)
C3 H3 0.9500
C4 C5 1.515(5)
C5 C26 1.543(5)
C5 C6 1.545(5)
C5 C25 1.546(5)
C6 C11 1.386(5)
C6 C7 1.398(5)
C7 C8 1.396(5)
C7 H7 0.9500
C8 C9 1.386(5)
C8 C12 1.545(5)
C9 C10 1.398(5)
C9 H9 0.9500
C10 C11 1.409(5)
C11 H11 0.9500
C12 C13 1.508(5)
C12 C28 1.540(5)
C12 C27 1.544(5)
C13 C14 1.361(5)
C14 C15 1.423(5)
C14 H14 0.9500
C15 C16 1.347(5)
C15 H15 0.9500
C16 C17 1.523(5)
C17 C30 1.536(5)
C17 C18 1.538(5)
C17 C29 1.548(5)
C18 C19 1.400(5)
C18 C23 1.400(5)
C19 C20 1.409(5)
C19 H19 0.9500
C20 C21 1.378(5)
C20 C24 1.527(5)
C21 C22 1.389(5)
C21 H21 0.9500
C22 C23 1.386(5)
C23 H23 0.9500
C24 C32 1.538(5)
C24 C31 1.538(5)
C25 H25A 0.9800
C25 H25B 0.9800
C25 H25C 0.9800
C26 H26A 0.9800
C26 H26B 0.9800
C26 H26C 0.9800
C27 H27A 0.9800
C27 H27B 0.9800
C27 H27C 0.9800
C28 H28A 0.9800
C28 H28B 0.9800
C28 H28C 0.9800
C29 H29A 0.9800
C29 H29B 0.9800
C29 H29C 0.9800
C30 H30A 0.9800
C30 H30B 0.9800
C30 H30C 0.9800
C31 H31A 0.9800
C31 H31B 0.9800
C31 H31C 0.9800
C32 H32A 0.9800
C32 H32B 0.9800
C32 H32C 0.9800
C1B H1BA 0.9900
C1B H1BB 0.9900
N1AA C13A 1.509(5)
N1AA C5A 1.514(4)
N1AA C1A 1.519(5)
N1AA C9A 1.527(5)
C1A C2A 1.498(6)
C1A H1AA 0.9900
C1A H1AB 0.9900
C2A C3A 1.500(6)
C2A H2AA 0.9900
C2A H2AB 0.9900
C3A C4A 1.512(6)
C3A H3AA 0.9900
C3A H3AB 0.9900
C4A H4A1 0.9800
C4A H4A2 0.9800
C4A H4A3 0.9800
C5A C6A 1.509(5)
C5A H5AA 0.9900
C5A H5AB 0.9900
C6A C7A 1.519(6)
C6A H6AA 0.9900
C6A H6AB 0.9900
C7A C8A 1.509(7)
C7A H7AA 0.9900
C7A H7AB 0.9900
C8A H8A1 0.9800
C8A H8A2 0.9800
C8A H8A3 0.9800
C9A C10A 1.508(6)
C9A H9AA 0.9900
C9A H9AB 0.9900
C10A C11A 1.517(5)
C10A H10A 0.9900
C10A H10B 0.9900
C11A C12A 1.519(6)
C11A H11B 0.9900
C11A H11C 0.9900
C12A H12A 0.9800
C12A H12B 0.9800
C12A H12C 0.9800
C13A C14A 1.506(6)
C13A H13A 0.9900
C13A H13B 0.9900
C14A C15A 1.460(6)
C14A C15B 1.547(9)
C14A H14C 0.9599
C14A H14D 0.9602
C14A H14A 0.9600
C14A H14B 0.9600
C15A C16A 1.491(7)
C15A H15A 0.9900
C15A H15B 0.9900
C16A H16A 0.9800
C16A H16B 0.9800
C16A H16C 0.9800
C15B C16B 1.508(10)
C15B H15C 0.9900
C15B H15D 0.9900
C16B H16D 0.9800
C16B H16E 0.9800
C16B H16F 0.9800
Cl1A C1AA 1.77(4)

loop_
_geom_torsion_atom_site_label_1
_geom_torsion_atom_site_label_2
_geom_torsion_atom_site_label_3
_geom_torsion_atom_site_label_4
_geom_torsion
C4 N1 C1 C2 0.9(4)
C4 N1 C1 C24 175.9(3)
N1 C1 C2 C3 -0.3(4)
C24 C1 C2 C3 -174.5(3)
C1 C2 C3 C4 -0.5(4)
C2 C3 C4 N1 1.0(4)
C2 C3 C4 C5 173.2(3)
C1 N1 C4 C3 -1.2(4)
C1 N1 C4 C5 -174.3(3)
C3 C4 C5 C26 31.5(5)
N1 C4 C5 C26 -157.4(3)
C3 C4 C5 C6 152.1(4)
N1 C4 C5 C6 -36.7(4)
C3 C4 C5 C25 -85.0(5)
N1 C4 C5 C25 86.1(4)
C4 C5 C6 C11 112.5(3)
C26 C5 C6 C11 -127.1(3)
C25 C5 C6 C11 -8.0(4)
C4 C5 C6 C7 -66.9(4)
C26 C5 C6 C7 53.5(4)
C25 C5 C6 C7 172.6(3)
C11 C6 C7 C8 2.4(5)
C5 C6 C7 C8 -178.2(3)
C6 C7 C8 C9 -1.8(5)
C6 C7 C8 C12 177.8(3)
C7 C8 C9 C10 -0.4(5)
C12 C8 C9 C10 -180.0(3)
C8 C9 C10 O1 -179.2(3)
C8 C9 C10 C11 2.0(5)
C7 C6 C11 C10 -0.6(5)
C5 C6 C11 C10 179.9(3)
O1 C10 C11 C6 179.7(3)
C9 C10 C11 C6 -1.5(5)
C9 C8 C12 C13 -116.9(3)
C7 C8 C12 C13 63.6(4)
C9 C8 C12 C28 4.3(4)
C7 C8 C12 C28 -175.3(3)
C9 C8 C12 C27 123.2(3)
C7 C8 C12 C27 -56.3(4)
C16 N2 C13 C14 0.0(4)
C16 N2 C13 C12 176.0(3)
C28 C12 C13 C14 97.0(4)
C27 C12 C13 C14 -19.9(5)
C8 C12 C13 C14 -139.6(4)
C28 C12 C13 N2 -77.8(4)
C27 C12 C13 N2 165.3(3)
C8 C12 C13 N2 45.6(4)
N2 C13 C14 C15 0.3(4)
C12 C13 C14 C15 -175.1(3)
C13 C14 C15 C16 -0.5(4)
C14 C15 C16 N2 0.4(4)
C14 C15 C16 C17 175.6(3)
C13 N2 C16 C15 -0.3(4)
C13 N2 C16 C17 -176.0(3)
C15 C16 C17 C30 22.6(5)
N2 C16 C17 C30 -162.9(3)
C15 C16 C17 C18 142.3(4)
N2 C16 C17 C18 -43.1(4)
C15 C16 C17 C29 -94.5(5)
N2 C16 C17 C29 80.0(4)
C16 C17 C18 C19 -62.5(4)
C30 C17 C18 C19 57.3(4)
C29 C17 C18 C19 177.1(3)
C16 C17 C18 C23 117.6(3)
C30 C17 C18 C23 -122.6(3)
C29 C17 C18 C23 -2.8(4)
C23 C18 C19 C20 1.1(5)
C17 C18 C19 C20 -178.7(3)
C18 C19 C20 C21 -2.3(5)
C18 C19 C20 C24 174.7(3)
C19 C20 C21 C22 1.9(5)
C24 C20 C21 C22 -174.9(3)
C20 C21 C22 O2 178.8(3)
C20 C21 C22 C23 -0.5(5)
O2 C22 C23 C18 -179.9(3)
C21 C22 C23 C18 -0.7(5)
C19 C18 C23 C22 0.3(5)
C17 C18 C23 C22 -179.8(3)
C2 C1 C24 C20 -148.8(4)
N1 C1 C24 C20 37.7(4)
C2 C1 C24 C32 88.2(4)
N1 C1 C24 C32 -85.4(4)
C2 C1 C24 C31 -28.0(5)
N1 C1 C24 C31 158.5(3)
C21 C20 C24 C1 -117.3(3)
C19 C20 C24 C1 65.9(4)
C21 C20 C24 C32 3.2(4)
C19 C20 C24 C32 -173.6(3)
C21 C20 C24 C31 122.3(4)
C19 C20 C24 C31 -54.5(4)
C13A N1AA C1A C2A 56.0(5)
C5A N1AA C1A C2A -62.9(5)
C9A N1AA C1A C2A 176.3(4)
N1AA C1A C2A C3A -176.5(4)
C1A C2A C3A C4A 174.0(4)
C13A N1AA C5A C6A 174.0(3)
C1A N1AA C5A C6A -64.8(4)
C9A N1AA C5A C6A 52.7(4)
N1AA C5A C6A C7A 169.9(4)
C5A C6A C7A C8A 173.2(5)
C13A N1AA C9A C10A -61.9(4)
C5A N1AA C9A C10A 57.7(4)
C1A N1AA C9A C10A 177.4(3)
N1AA C9A C10A C11A -167.2(3)
C9A C10A C11A C12A 175.4(4)
C5A N1AA C13A C14A 176.9(3)
C1A N1AA C13A C14A 56.6(4)
C9A N1AA C13A C14A -61.2(4)
N1AA C13A C14A C15A -162.7(4)
N1AA C13A C14A C15B 174.5(11)
C13A C14A C15A C16A -58.8(7)
C15B C14A C15A C16A 15.9(16)
C15A C14A C15B C16B -63(2)
C13A C14A C15B C16B 51(2)
